data_4120547
loop_
_publ_author_name
'Iyoda, Masahiko'
'Tanaka, Keita'
'Shimizu, Hideyuki'
'Hasegawa, Masashi'
'Nishinaga, Tohru'
'Nishiuchi, Tomohiko'
'Kunugi, Yoshihito'
'Ishida, Takayuki'
'Otani, Hiroyuki'
'Sato, Hiroyasu'
'Inukai, Koji'
'Tahara, Kazukuni'
'Tobe, Yoshito'

_publ_section_title
;
 Multifunctional \p-Expanded Macrocyclic Oligothiophene 6-Mers and Related
 Macrocyclic Oligomers.
;
_journal_issue 6
_journal_name_full 'Journal of the American Chemical Society'
_journal_page_first 2389
_journal_page_last 2396
_journal_paper_doi 10.1021/ja4101744
_journal_volume 136
_journal_year 2014
_chemical_formula_moiety 'C90 H118 S6'
_chemical_formula_sum 'C90 H118 S6'
_chemical_formula_weight 1392.28
_space_group_IT_number 2
_symmetry_cell_setting triclinic
_symmetry_Int_Tables_number 2
_symmetry_space_group_name_Hall '-P 1'
_symmetry_space_group_name_H-M 'P -1'
_atom_sites_solution_hydrogens geom
_atom_sites_solution_primary direct
_atom_sites_solution_secondary difmap
_cell_angle_alpha 117.032(2)
_cell_angle_beta 106.648(2)
_cell_angle_gamma 95.350(2)
_cell_formula_units_Z 1
_cell_length_a 13.536(3)
_cell_length_b 13.731(3)
_cell_length_c 13.837(3)
_cell_measurement_temperature 173
_cell_volume 2118.2(8)
_computing_cell_refinement Unknown
_computing_data_collection Unknown
_computing_data_reduction Unknown
_computing_molecular_graphics 'CrystalStructure 4.1'
_computing_publication_material 'CrystalStructure 4.1 (Rigaku, 2013)'
_computing_structure_refinement 'SHELXL97 (Sheldrick, 2008)'
_computing_structure_solution 'Il Milione (Burla, et al., 2007)'
_diffrn_ambient_temperature 173
_diffrn_measured_fraction_theta_full 0.984
_diffrn_measured_fraction_theta_max 0.984
_diffrn_radiation_type 'Mo K\a'
_diffrn_radiation_wavelength 0.71073
_diffrn_reflns_av_R_equivalents 0.0194
_diffrn_reflns_limit_h_max 15
_diffrn_reflns_limit_h_min -14
_diffrn_reflns_limit_k_max 15
_diffrn_reflns_limit_k_min -12
_diffrn_reflns_limit_l_max 10
_diffrn_reflns_limit_l_min -15
_diffrn_reflns_number 17208
_diffrn_reflns_theta_full 23.32
_diffrn_reflns_theta_max 23.32
_diffrn_reflns_theta_min 1.63
_diffrn_standards_number 0
_exptl_absorpt_coefficient_mu 0.203
_exptl_absorpt_correction_type none
_exptl_crystal_density_diffrn 1.091
_exptl_crystal_density_method 'not measured'
_exptl_crystal_F_000 754.00
_exptl_crystal_size_max 0.300
_exptl_crystal_size_mid 0.300
_exptl_crystal_size_min 0.200
_refine_diff_density_max 0.90
_refine_diff_density_min -0.40
_refine_ls_extinction_method none
_refine_ls_goodness_of_fit_ref 1.019
_refine_ls_hydrogen_treatment constr
_refine_ls_number_parameters 446
_refine_ls_number_reflns 6035
_refine_ls_number_restraints 64
_refine_ls_R_factor_gt 0.0981
_refine_ls_shift/su_max 0.004
_refine_ls_structure_factor_coef Fsqd
_refine_ls_weighting_details 'w = 1/[\s^2^(Fo^2^)+(0.1813P)^2^+4.7791P] where P=(Fo^2^+2Fc^2^)/3'
_refine_ls_weighting_scheme calc
_refine_ls_wR_factor_ref 0.3164
_reflns_number_gt 4212
_reflns_number_total 6035
_reflns_threshold_expression F^2^>2.0\s(F^2^)
_cod_data_source_file ja4101744_si_003.cif
_cod_data_source_block 6mer.all_
_cod_database_code 4120547

loop_
_symmetry_equiv_pos_site_id
_symmetry_equiv_pos_as_xyz
1 +X,+Y,+Z
2 -X,-Y,-Z

loop_
_atom_site_label
_atom_site_type_symbol
_atom_site_fract_x
_atom_site_fract_y
_atom_site_fract_z
_atom_site_U_iso_or_equiv
_atom_site_adp_type
_atom_site_occupancy
_atom_site_symmetry_multiplicity
_atom_site_calc_flag
_atom_site_refinement_flags
S1 S 0.18596(16) 0.25764(15) 0.41677(15) 0.0589(6) Uani 1 2 d .
S2 S 0.04368(16) -0.13806(15) 0.29151(15) 0.0576(6) Uani 1 2 d .
S3 S -0.15083(18) -0.38842(16) -0.12419(16) 0.0668(7) Uani 1 2 d .
C1 C 0.2465(7) 0.4553(7) 0.4280(6) 0.070(2) Uani 1 2 d .
C2 C 0.2487(7) 0.3985(7) 0.4930(6) 0.066(2) Uani 1 2 d .
C3 C 0.2840(8) 0.4416(7) 0.6120(7) 0.077(2) Uani 1 2 d .
C4 C 0.2660(7) 0.3569(7) 0.6409(7) 0.074(2) Uani 1 2 d .
C5 C 0.2155(6) 0.2510(6) 0.5427(6) 0.0611(19) Uani 1 2 d .
C6 C 0.1807(6) 0.1440(7) 0.5304(6) 0.0583(18) Uani 1 2 d .
C7 C 0.1444(6) 0.0473(6) 0.5018(6) 0.0544(17) Uani 1 2 d .
C8 C 0.0974(5) -0.0701(6) 0.4427(6) 0.0524(17) Uani 1 2 d .
C9 C 0.0839(5) -0.1441(6) 0.4817(6) 0.0512(16) Uani 1 2 d .
C10 C 0.0337(6) -0.2586(6) 0.3902(6) 0.0528(17) Uani 1 2 d .
C11 C 0.0053(6) -0.2667(6) 0.2808(6) 0.0522(17) Uani 1 2 d .
C12 C -0.0499(6) -0.3573(6) 0.1641(6) 0.0537(17) Uani 1 2 d .
C13 C -0.0950(6) -0.4182(6) 0.0607(6) 0.0546(17) Uani 1 2 d .
C14 C -0.1470(6) -0.4741(6) -0.0632(6) 0.0550(17) Uani 1 2 d .
C15 C -0.1939(5) -0.5852(6) -0.1448(6) 0.0502(16) Uani 1 2 d .
C16 C -0.2336(6) -0.6036(6) -0.2606(6) 0.0536(17) Uani 1 2 d .
C17 C -0.2158(6) -0.5049(6) -0.2621(6) 0.0594(18) Uani 1 2 d .
C18 C -0.2373(7) -0.4854(7) -0.3582(6) 0.066(2) Uani 1 2 d .
C19 C 0.3336(9) 0.5669(8) 0.6990(8) 0.091(3) Uani 1 2 d .
C20 C 0.4442(10) 0.5969(11) 0.7578(14) 0.127(4) Uani 1 2 d .
C21 C 0.5086(11) 0.5737(12) 0.6932(12) 0.123(4) Uani 1 2 d .
C22 C 0.5239(17) 0.666(2) 0.656(2) 0.248(12) Uani 1 2 d .
C23 C 0.2913(8) 0.3749(8) 0.7654(8) 0.083(2) Uani 1 2 d .
C24 C 0.3862(8) 0.3397(10) 0.8010(9) 0.097(3) Uani 1 2 d .
C25 C 0.4033(10) 0.3523(10) 0.9252(9) 0.110(4) Uani 1 2 d .
C26 C 0.3272(10) 0.2673(11) 0.9208(10) 0.116(4) Uani 1 2 d .
C27 C 0.1193(6) -0.1052(6) 0.6096(6) 0.0615(19) Uani 1 2 d .
C28 C 0.2311(7) -0.1107(8) 0.6648(7) 0.080(2) Uani 1 2 d .
C29 C 0.2666(9) -0.0644(9) 0.7937(8) 0.099(3) Uani 1 2 d .
C30 C 0.3754(12) -0.0764(17) 0.8474(13) 0.198(8) Uani 1 2 d .
C31 C 0.0156(6) -0.3550(6) 0.4122(6) 0.0567(18) Uani 1 2 d .
C32 C -0.0355(7) -0.4719(6) 0.3083(7) 0.066(2) Uani 1 2 d .
C33 C -0.0430(8) -0.5646(7) 0.3402(7) 0.076(2) Uani 1 2 d .
C34 C -0.0808(10) -0.6819(8) 0.2374(9) 0.108(4) Uani 1 2 d .
C35 C -0.1994(7) -0.6759(7) -0.1127(7) 0.067(2) Uani 1 2 d .
C36 C -0.2943(9) -0.6873(10) -0.0755(11) 0.104(3) Uani 1 2 d .
C37A C -0.315(4) -0.799(2) -0.067(4) 0.132(7) Uani 0.67(2) 2 d .
C37B C -0.321(8) -0.764(6) -0.053(8) 0.135(9) Uani 0.33(2) 2 d .
C38A C -0.375(2) -0.885(2) -0.163(2) 0.170(8) Uani 0.67(2) 2 d .
C38B C -0.408(4) -0.845(4) -0.067(4) 0.145(9) Uani 0.33(2) 2 d .
C39 C -0.2891(6) -0.7156(6) -0.3691(6) 0.0586(18) Uani 1 2 d .
C40 C -0.4100(7) -0.7470(7) -0.4039(7) 0.074(2) Uani 1 2 d .
C41 C -0.4657(7) -0.8578(9) -0.5136(9) 0.098(3) Uani 1 2 d .
C42 C -0.5859(9) -0.8875(12) -0.5441(13) 0.151(6) Uani 1 2 d .
H19A H 0.31735 0.60929 0.65722 0.1087 Uiso 1 2 calc R
H19B H 0.29939 0.59096 0.75757 0.1087 Uiso 1 2 calc R
H20A H 0.46685 0.67944 0.81397 0.1518 Uiso 1 2 calc R
H20B H 0.45881 0.55862 0.80415 0.1518 Uiso 1 2 calc R
H21A H 0.47583 0.49766 0.62245 0.1474 Uiso 1 2 calc R
H21B H 0.57911 0.57331 0.74001 0.1474 Uiso 1 2 calc R
H22A H 0.57429 0.73581 0.72358 0.2972 Uiso 1 2 calc R
H22B H 0.45489 0.68045 0.62873 0.2972 Uiso 1 2 calc R
H22C H 0.55187 0.63753 0.59332 0.2972 Uiso 1 2 calc R
H23A H 0.30219 0.45591 0.82131 0.0996 Uiso 1 2 calc R
H23B H 0.22996 0.33056 0.76645 0.0996 Uiso 1 2 calc R
H24A H 0.44903 0.38753 0.80603 0.1168 Uiso 1 2 calc R
H24B H 0.3776 0.2599 0.74305 0.1168 Uiso 1 2 calc R
H25A H 0.4764 0.34725 0.9592 0.1316 Uiso 1 2 calc R
H25B H 0.39769 0.42824 0.97779 0.1316 Uiso 1 2 calc R
H26A H 0.2548 0.27397 0.89066 0.1397 Uiso 1 2 calc R
H26B H 0.34306 0.27884 0.99945 0.1397 Uiso 1 2 calc R
H26C H 0.3324 0.19176 0.86913 0.1397 Uiso 1 2 calc R
H27A H 0.06851 -0.15207 0.62077 0.0738 Uiso 1 2 calc R
H27B H 0.11514 -0.02595 0.65162 0.0738 Uiso 1 2 calc R
H28A H 0.23426 -0.19068 0.62684 0.0962 Uiso 1 2 calc R
H28B H 0.28175 -0.06788 0.64959 0.0962 Uiso 1 2 calc R
H29A H 0.21365 -0.10401 0.80929 0.1184 Uiso 1 2 calc R
H29B H 0.26787 0.01685 0.83216 0.1184 Uiso 1 2 calc R
H30A H 0.38976 -0.05308 0.92944 0.2374 Uiso 1 2 calc R
H30B H 0.42997 -0.0282 0.84281 0.2374 Uiso 1 2 calc R
H30C H 0.37723 -0.15553 0.80492 0.2374 Uiso 1 2 calc R
H31A H 0.08553 -0.35545 0.46002 0.0680 Uiso 1 2 calc R
H31B H -0.02944 -0.33895 0.46001 0.0680 Uiso 1 2 calc R
H32A H 0.0063 -0.48754 0.25717 0.0786 Uiso 1 2 calc R
H32B H -0.10826 -0.47469 0.26333 0.0786 Uiso 1 2 calc R
H33A H 0.02838 -0.55539 0.39376 0.0911 Uiso 1 2 calc R
H33B H -0.09234 -0.55456 0.38262 0.0911 Uiso 1 2 calc R
H34A H -0.15555 -0.69585 0.18983 0.1299 Uiso 1 2 calc R
H34B H -0.07503 -0.73656 0.26449 0.1299 Uiso 1 2 calc R
H34C H -0.0368 -0.69037 0.19025 0.1299 Uiso 1 2 calc R
H37A H -0.24503 -0.814 -0.03999 0.1584 Uiso 0.67(2) 2 calc R
H37B H -0.3473 -0.78507 -0.00835 0.1584 Uiso 0.67(2) 2 calc R
H37C H -0.28409 -0.72229 0.03346 0.1615 Uiso 0.33(2) 2 calc R
H37D H -0.27499 -0.81408 -0.08122 0.1615 Uiso 0.33(2) 2 calc R
H38A H -0.36983 -0.95306 -0.15802 0.2544 Uiso 0.67(2) 2 calc R
H38B H -0.35174 -0.88883 -0.22581 0.2544 Uiso 0.67(2) 2 calc R
H38C H -0.44849 -0.87896 -0.18019 0.2544 Uiso 0.67(2) 2 calc R
H38D H -0.37987 -0.88663 -0.02835 0.2177 Uiso 0.33(2) 2 calc R
H38E H -0.4477 -0.89856 -0.15059 0.2177 Uiso 0.33(2) 2 calc R
H38F H -0.45608 -0.80505 -0.03239 0.2177 Uiso 0.33(2) 2 calc R
H39A H -0.26046 -0.77487 -0.35748 0.0703 Uiso 1 2 calc R
H39B H -0.27282 -0.71459 -0.43403 0.0703 Uiso 1 2 calc R
H40A H -0.42625 -0.7497 -0.33968 0.0883 Uiso 1 2 calc R
H40B H -0.43841 -0.68695 -0.41383 0.0883 Uiso 1 2 calc R
H41A H -0.43668 -0.91805 -0.50462 0.1174 Uiso 1 2 calc R
H41B H -0.45132 -0.85489 -0.57858 0.1174 Uiso 1 2 calc R
H42A H -0.6199 -0.95733 -0.6201 0.1807 Uiso 1 2 calc R
H42B H -0.61424 -0.82568 -0.54775 0.1807 Uiso 1 2 calc R
H42C H -0.60081 -0.89877 -0.48412 0.1807 Uiso 1 2 calc R
C43 C 0.2416(18) 0.104(3) 0.104(3) 0.3457 Uiso 1 2 d .
C44A C 0.128(2) 0.073(7) 0.023(6) 0.3457 Uiso 0.5 2 d .
C45A C 0.054(2) 0.020(7) 0.058(4) 0.3457 Uiso 0.5 2 d .
C44B C 0.143(3) 0.024(6) 0.086(6) 0.3457 Uiso 0.5 2 d .
C45B C 0.046(2) 0.042(7) -0.001(7) 0.3457 Uiso 0.5 2 d .
H44A H 0.10916 0.14205 0.02539 0.4149 Uiso 0.5 2 calc R
H44B H 0.1205 0.0196 -0.0581 0.4149 Uiso 0.5 2 calc R
H44C H 0.13345 0.04461 0.16063 0.4149 Uiso 0.5 2 calc R
H44D H 0.1473 -0.05597 0.049 0.4149 Uiso 0.5 2 calc R
H45A H 0.04694 0.07554 0.13079 0.4149 Uiso 0.5 2 calc R
H45B H 0.07404 -0.04459 0.06418 0.4149 Uiso 0.5 2 calc R
H45C H 0.04932 0.01358 -0.07932 0.4149 Uiso 0.5 2 calc R
H45D H 0.04119 0.12087 0.03292 0.4149 Uiso 0.5 2 calc R
H43A H 0.28973 0.13308 0.0763 0.4149 Uiso 0.5 2 calc R
H43B H 0.25857 0.03702 0.10556 0.4149 Uiso 0.5 2 calc R
H43C H 0.25052 0.16281 0.18278 0.4149 Uiso 0.5 2 calc R
H43D H 0.30617 0.0948 0.14969 0.4149 Uiso 0.5 2 calc R
H43E H 0.23747 0.18262 0.14585 0.4149 Uiso 0.5 2 calc R
H43F H 0.2442 0.08674 0.02785 0.4149 Uiso 0.5 2 calc R
H36A H -0.3593 -0.68921 -0.13276 0.1248 Uiso 0.67(2) 2 calc R
H36B H -0.28038 -0.62023 0.00146 0.1248 Uiso 0.67(2) 2 calc R
H36C H -0.28245 -0.61381 -0.00517 0.1248 Uiso 0.33(2) 2 calc R
H36D H -0.35812 -0.69475 -0.13802 0.1248 Uiso 0.33(2) 2 calc R

loop_
_atom_site_aniso_label
_atom_site_aniso_U_11
_atom_site_aniso_U_22
_atom_site_aniso_U_33
_atom_site_aniso_U_12
_atom_site_aniso_U_13
_atom_site_aniso_U_23
S1 0.0770(13) 0.0578(12) 0.0417(10) 0.0156(9) 0.0172(9) 0.0282(9)
S2 0.0771(13) 0.0578(11) 0.0511(11) 0.0247(9) 0.0240(9) 0.0363(9)
S3 0.1020(16) 0.0547(12) 0.0471(11) 0.0152(10) 0.0218(10) 0.0327(9)
C1 0.094(6) 0.060(5) 0.044(4) 0.001(4) 0.012(4) 0.029(4)
C2 0.088(5) 0.068(5) 0.045(4) 0.013(4) 0.017(4) 0.036(4)
C3 0.109(7) 0.061(5) 0.054(5) 0.010(5) 0.016(4) 0.033(4)
C4 0.098(6) 0.070(5) 0.050(4) 0.013(5) 0.014(4) 0.036(4)
C5 0.083(5) 0.059(5) 0.045(4) 0.017(4) 0.018(4) 0.033(4)
C6 0.072(5) 0.062(5) 0.050(4) 0.022(4) 0.022(4) 0.035(4)
C7 0.065(4) 0.059(5) 0.051(4) 0.024(4) 0.023(3) 0.035(4)
C8 0.060(4) 0.054(4) 0.050(4) 0.021(3) 0.019(3) 0.030(3)
C9 0.057(4) 0.056(4) 0.047(4) 0.020(3) 0.019(3) 0.029(3)
C10 0.063(4) 0.059(4) 0.046(4) 0.020(3) 0.023(3) 0.031(3)
C11 0.063(4) 0.055(4) 0.047(4) 0.020(3) 0.022(3) 0.031(3)
C12 0.066(4) 0.056(4) 0.055(5) 0.027(3) 0.026(4) 0.036(4)
C13 0.073(5) 0.057(4) 0.048(5) 0.022(4) 0.026(4) 0.034(4)
C14 0.074(5) 0.055(4) 0.046(4) 0.018(4) 0.023(3) 0.033(4)
C15 0.060(4) 0.052(4) 0.050(4) 0.020(3) 0.025(3) 0.031(3)
C16 0.067(4) 0.058(4) 0.050(4) 0.023(3) 0.026(3) 0.034(4)
C17 0.074(5) 0.058(4) 0.048(4) 0.011(4) 0.018(4) 0.031(4)
C18 0.087(6) 0.067(5) 0.045(4) 0.016(4) 0.020(4) 0.033(4)
C19 0.116(8) 0.075(6) 0.061(5) 0.006(5) 0.009(5) 0.036(5)
C20 0.098(9) 0.117(10) 0.161(12) 0.016(7) 0.027(9) 0.082(9)
C21 0.112(9) 0.129(11) 0.112(9) 0.027(8) 0.028(8) 0.057(8)
C22 0.198(19) 0.32(3) 0.41(4) 0.13(2) 0.20(2) 0.26(3)
C23 0.097(7) 0.082(6) 0.078(6) 0.026(5) 0.035(5) 0.045(5)
C24 0.087(7) 0.117(8) 0.088(7) 0.029(6) 0.015(5) 0.062(6)
C25 0.130(9) 0.124(9) 0.074(6) 0.010(7) 0.007(6) 0.072(6)
C26 0.127(9) 0.142(10) 0.116(9) 0.028(8) 0.028(7) 0.104(8)
C27 0.080(5) 0.054(4) 0.050(4) 0.016(4) 0.026(4) 0.025(3)
C28 0.082(6) 0.094(6) 0.061(5) 0.026(5) 0.019(4) 0.040(5)
C29 0.113(8) 0.100(7) 0.057(5) 0.002(6) 0.001(5) 0.042(5)
C30 0.149(13) 0.27(2) 0.112(11) 0.060(14) -0.021(10) 0.087(13)
C31 0.074(5) 0.053(4) 0.050(4) 0.022(3) 0.027(4) 0.028(3)
C32 0.084(5) 0.062(5) 0.058(4) 0.015(4) 0.023(4) 0.039(4)
C33 0.100(6) 0.066(5) 0.059(5) 0.013(4) 0.017(4) 0.037(4)
C34 0.161(10) 0.067(6) 0.086(7) 0.015(6) 0.032(7) 0.041(5)
C35 0.089(6) 0.067(5) 0.072(5) 0.024(4) 0.038(4) 0.051(4)
C36 0.106(7) 0.132(8) 0.127(8) 0.027(6) 0.044(6) 0.107(7)
C37A 0.140(11) 0.128(13) 0.144(11) -0.020(11) 0.017(9) 0.112(11)
C37B 0.140(13) 0.134(15) 0.142(13) -0.009(14) 0.032(12) 0.098(13)
C38A 0.183(14) 0.137(13) 0.151(14) -0.026(12) 0.030(12) 0.074(12)
C38B 0.151(15) 0.142(16) 0.152(15) -0.021(14) 0.044(13) 0.100(14)
C39 0.071(5) 0.058(4) 0.053(4) 0.018(4) 0.024(4) 0.032(4)
C40 0.076(5) 0.074(5) 0.070(5) 0.023(4) 0.025(4) 0.036(5)
C41 0.065(6) 0.104(7) 0.091(7) 0.014(5) 0.016(5) 0.032(6)
C42 0.082(8) 0.146(12) 0.160(13) 0.010(7) 0.033(8) 0.038(10)

loop_
_atom_type_symbol
_atom_type_description
_atom_type_scat_dispersion_real
_atom_type_scat_dispersion_imag
_atom_type_scat_source
C C 0.0033 0.0016
;
International Tables for Crystallography
(1992, Vol. C, Tables 4.2.6.8 and 6.1.1.4)
;
H H 0.0000 0.0000
;
International Tables for Crystallography
(1992, Vol. C, Table 6.1.1.4)
;
S S 0.1246 0.1234
;
International Tables for Crystallography
(1992, Vol. C, Tables 4.2.6.8 and 6.1.1.4)
;

loop_
_geom_angle_atom_site_label_1
_geom_angle_atom_site_label_2
_geom_angle_atom_site_label_3
_geom_angle
_geom_angle_publ_flag
_geom_angle_site_symmetry_1
_geom_angle_site_symmetry_3
C2 S1 C5 91.9(4) yes . .
C8 S2 C11 91.7(4) yes . .
C14 S3 C17 90.6(4) yes . .
C2 C1 C18 169.3(7) yes . 2_555
S1 C2 C1 117.5(5) yes . .
S1 C2 C3 111.9(8) yes . .
C1 C2 C3 130.2(7) yes . .
C2 C3 C4 112.4(7) yes . .
C2 C3 C19 122.2(10) yes . .
C4 C3 C19 125.3(8) yes . .
C3 C4 C5 112.2(8) yes . .
C3 C4 C23 126.6(7) yes . .
C5 C4 C23 121.1(9) yes . .
S1 C5 C4 111.4(8) yes . .
S1 C5 C6 117.1(5) yes . .
C4 C5 C6 131.4(9) yes . .
C5 C6 C7 169.9(8) yes . .
C6 C7 C8 167.0(9) yes . .
S2 C8 C7 116.4(7) yes . .
S2 C8 C9 111.4(4) yes . .
C7 C8 C9 132.2(7) yes . .
C8 C9 C10 113.8(7) yes . .
C8 C9 C27 121.8(6) yes . .
C10 C9 C27 124.5(8) yes . .
C9 C10 C11 110.8(8) yes . .
C9 C10 C31 123.1(7) yes . .
C11 C10 C31 126.1(5) yes . .
S2 C11 C10 112.3(4) yes . .
S2 C11 C12 113.9(7) yes . .
C10 C11 C12 133.8(8) yes . .
C11 C12 C13 167.9(11) yes . .
C12 C13 C14 170.6(10) yes . .
S3 C14 C13 116.0(6) yes . .
S3 C14 C15 112.5(6) yes . .
C13 C14 C15 131.5(9) yes . .
C14 C15 C16 112.4(8) yes . .
C14 C15 C35 122.1(7) yes . .
C16 C15 C35 125.5(6) yes . .
C15 C16 C17 111.9(5) yes . .
C15 C16 C39 125.4(8) yes . .
C17 C16 C39 122.6(8) yes . .
S3 C17 C16 112.7(6) yes . .
S3 C17 C18 116.9(6) yes . .
C16 C17 C18 130.3(6) yes . .
C1 C18 C17 171.4(7) yes 2_555 .
C3 C19 C20 115.0(10) yes . .
C19 C20 C21 118.6(13) yes . .
C20 C21 C22 110.3(16) yes . .
C4 C23 C24 110.8(9) yes . .
C23 C24 C25 108.3(10) yes . .
C24 C25 C26 113.6(8) yes . .
C9 C27 C28 115.2(7) yes . .
C27 C28 C29 113.9(9) yes . .
C28 C29 C30 113.9(11) yes . .
C10 C31 C32 117.8(7) yes . .
C31 C32 C33 113.6(7) yes . .
C32 C33 C34 113.9(9) yes . .
C15 C35 C36 112.1(9) yes . .
C35 C36 C37A 112(2) yes . .
C35 C36 C37B 124(5) yes . .
C36 C37A C38A 113(4) yes . .
C36 C37B C38B 146(8) yes . .
C16 C39 C40 113.7(7) yes . .
C39 C40 C41 113.7(8) yes . .
C40 C41 C42 112.2(9) yes . .
C43 C44A C45A 110.485 yes . .
C44A C45A C45A 96.750 yes . 2_555
C43 C44B C45B 102.550 yes . .
C44B C45B C45B 93.760 yes . 2_555
C3 C19 H19A 108.525 no . .
C3 C19 H19B 108.521 no . .
C20 C19 H19A 108.533 no . .
C20 C19 H19B 108.530 no . .
H19A C19 H19B 107.524 no . .
C19 C20 H20A 107.665 no . .
C19 C20 H20B 107.660 no . .
C21 C20 H20A 107.663 no . .
C21 C20 H20B 107.658 no . .
H20A C20 H20B 107.066 no . .
C20 C21 H21A 109.588 no . .
C20 C21 H21B 109.587 no . .
C22 C21 H21A 109.582 no . .
C22 C21 H21B 109.583 no . .
H21A C21 H21B 108.120 no . .
C21 C22 H22A 109.470 no . .
C21 C22 H22B 109.476 no . .
C21 C22 H22C 109.476 no . .
H22A C22 H22B 109.474 no . .
H22A C22 H22C 109.467 no . .
H22B C22 H22C 109.465 no . .
C4 C23 H23A 109.504 no . .
C4 C23 H23B 109.492 no . .
C24 C23 H23A 109.493 no . .
C24 C23 H23B 109.487 no . .
H23A C23 H23B 108.061 no . .
C23 C24 H24A 110.036 no . .
C23 C24 H24B 110.044 no . .
C25 C24 H24A 110.033 no . .
C25 C24 H24B 110.038 no . .
H24A C24 H24B 108.389 no . .
C24 C25 H25A 108.847 no . .
C24 C25 H25B 108.844 no . .
C26 C25 H25A 108.845 no . .
C26 C25 H25B 108.857 no . .
H25A C25 H25B 107.699 no . .
C25 C26 H26A 109.465 no . .
C25 C26 H26B 109.471 no . .
C25 C26 H26C 109.477 no . .
H26A C26 H26B 109.468 no . .
H26A C26 H26C 109.466 no . .
H26B C26 H26C 109.482 no . .
C9 C27 H27A 108.469 no . .
C9 C27 H27B 108.466 no . .
C28 C27 H27A 108.464 no . .
C28 C27 H27B 108.463 no . .
H27A C27 H27B 107.491 no . .
C27 C28 H28A 108.775 no . .
C27 C28 H28B 108.772 no . .
C29 C28 H28A 108.770 no . .
C29 C28 H28B 108.774 no . .
H28A C28 H28B 107.653 no . .
C28 C29 H29A 108.787 no . .
C28 C29 H29B 108.779 no . .
C30 C29 H29A 108.782 no . .
C30 C29 H29B 108.778 no . .
H29A C29 H29B 107.674 no . .
C29 C30 H30A 109.473 no . .
C29 C30 H30B 109.477 no . .
C29 C30 H30C 109.473 no . .
H30A C30 H30B 109.471 no . .
H30A C30 H30C 109.474 no . .
H30B C30 H30C 109.459 no . .
C10 C31 H31A 107.854 no . .
C10 C31 H31B 107.847 no . .
C32 C31 H31A 107.850 no . .
C32 C31 H31B 107.850 no . .
H31A C31 H31B 107.166 no . .
C31 C32 H32A 108.841 no . .
C31 C32 H32B 108.848 no . .
C33 C32 H32A 108.841 no . .
C33 C32 H32B 108.844 no . .
H32A C32 H32B 107.697 no . .
C32 C33 H33A 108.779 no . .
C32 C33 H33B 108.773 no . .
C34 C33 H33A 108.782 no . .
C34 C33 H33B 108.788 no . .
H33A C33 H33B 107.665 no . .
C33 C34 H34A 109.468 no . .
C33 C34 H34B 109.470 no . .
C33 C34 H34C 109.473 no . .
H34A C34 H34B 109.469 no . .
H34A C34 H34C 109.475 no . .
H34B C34 H34C 109.473 no . .
C35 C36 H36A 109.209 no . .
C35 C36 H36B 109.211 no . .
C35 C36 H36C 106.375 no . .
C35 C36 H36D 106.379 no . .
C37A C36 H36A 109.220 no . .
C37A C36 H36B 109.218 no . .
C37B C36 H36C 106.386 no . .
C37B C36 H36D 106.387 no . .
H36A C36 H36B 107.910 no . .
H36C C36 H36D 106.453 no . .
C36 C37A H37A 108.913 no . .
C36 C37A H37B 108.913 no . .
C38A C37A H37A 108.906 no . .
C38A C37A H37B 108.908 no . .
H37A C37A H37B 107.739 no . .
C36 C37B H37C 100.466 no . .
C36 C37B H37D 100.465 no . .
C38B C37B H37C 100.459 no . .
C38B C37B H37D 100.464 no . .
H37C C37B H37D 104.311 no . .
C37A C38A H38A 109.475 no . .
C37A C38A H38B 109.469 no . .
C37A C38A H38C 109.469 no . .
H38A C38A H38B 109.469 no . .
H38A C38A H38C 109.481 no . .
H38B C38A H38C 109.464 no . .
C37B C38B H38D 109.471 no . .
C37B C38B H38E 109.475 no . .
C37B C38B H38F 109.473 no . .
H38D C38B H38E 109.465 no . .
H38D C38B H38F 109.475 no . .
H38E C38B H38F 109.468 no . .
C16 C39 H39A 108.840 no . .
C16 C39 H39B 108.823 no . .
C40 C39 H39A 108.832 no . .
C40 C39 H39B 108.824 no . .
H39A C39 H39B 107.697 no . .
C39 C40 H40A 108.811 no . .
C39 C40 H40B 108.818 no . .
C41 C40 H40A 108.816 no . .
C41 C40 H40B 108.816 no . .
H40A C40 H40B 107.682 no . .
C40 C41 H41A 109.158 no . .
C40 C41 H41B 109.161 no . .
C42 C41 H41A 109.156 no . .
C42 C41 H41B 109.157 no . .
H41A C41 H41B 107.867 no . .
C41 C42 H42A 109.468 no . .
C41 C42 H42B 109.470 no . .
C41 C42 H42C 109.474 no . .
H42A C42 H42B 109.470 no . .
H42A C42 H42C 109.470 no . .
H42B C42 H42C 109.476 no . .
C44A C43 H43A 109.466 no . .
C44A C43 H43B 109.475 no . .
C44A C43 H43C 109.475 no . .
C44B C43 H43D 109.478 no . .
C44B C43 H43E 109.478 no . .
C44B C43 H43F 109.472 no . .
H43A C43 H43B 109.469 no . .
H43A C43 H43C 109.470 no . .
H43B C43 H43C 109.472 no . .
H43D C43 H43E 109.467 no . .
H43D C43 H43F 109.459 no . .
H43E C43 H43F 109.472 no . .
C43 C44A H44A 109.553 no . .
C43 C44A H44B 109.561 no . .
C45A C44A H44A 109.548 no . .
C45A C44A H44B 109.545 no . .
H44A C44A H44B 108.109 no . .
C44A C45A H45A 112.405 no . .
C44A C45A H45B 112.405 no . .
C45A C45A H45A 112.412 no 2_555 .
C45A C45A H45B 112.405 no 2_555 .
H45A C45A H45B 109.962 no . .
C43 C44B H44C 111.260 no . .
C43 C44B H44D 111.264 no . .
C45B C44B H44C 111.256 no . .
C45B C44B H44D 111.256 no . .
H44C C44B H44D 109.156 no . .
C44B C45B H45C 112.966 no . .
C44B C45B H45D 112.965 no . .
C45B C45B H45C 112.968 no 2_555 .
C45B C45B H45D 112.967 no 2_555 .
H45C C45B H45D 110.381 no . .

loop_
_geom_bond_atom_site_label_1
_geom_bond_atom_site_label_2
_geom_bond_distance
_geom_bond_publ_flag
_geom_bond_site_symmetry_2
S1 C2 1.703(8) yes .
S1 C5 1.720(10) yes .
S2 C8 1.733(7) yes .
S2 C11 1.721(9) yes .
S3 C14 1.729(10) yes .
S3 C17 1.725(6) yes .
C1 C2 1.429(15) yes .
C1 C18 1.193(15) yes 2_555
C2 C3 1.379(12) yes .
C3 C4 1.413(16) yes .
C3 C19 1.516(11) yes .
C4 C5 1.383(9) yes .
C4 C23 1.551(15) yes .
C5 C6 1.416(13) yes .
C6 C7 1.205(12) yes .
C7 C8 1.408(10) yes .
C8 C9 1.372(13) yes .
C9 C10 1.427(8) yes .
C9 C27 1.501(11) yes .
C10 C11 1.400(12) yes .
C10 C31 1.501(13) yes .
C11 C12 1.422(8) yes .
C12 C13 1.199(9) yes .
C13 C14 1.427(10) yes .
C14 C15 1.360(8) yes .
C15 C16 1.427(11) yes .
C15 C35 1.503(14) yes .
C16 C17 1.364(13) yes .
C16 C39 1.491(8) yes .
C17 C18 1.429(14) yes .
C19 C20 1.398(16) yes .
C20 C21 1.38(2) yes .
C21 C22 1.58(4) yes .
C23 C24 1.448(16) yes .
C24 C25 1.592(19) yes .
C25 C26 1.45(2) yes .
C27 C28 1.515(12) yes .
C28 C29 1.495(13) yes .
C29 C30 1.51(2) yes .
C31 C32 1.499(8) yes .
C32 C33 1.528(15) yes .
C33 C34 1.492(10) yes .
C35 C36 1.534(18) yes .
C36 C37A 1.59(5) yes .
C36 C37B 1.28(11) yes .
C37A C38A 1.26(4) yes .
C37B C38B 1.45(12) yes .
C39 C40 1.524(11) yes .
C40 C41 1.489(10) yes .
C41 C42 1.522(15) yes .
C43 C44A 1.503 yes .
C43 C44B 1.537 yes .
C44A C45A 1.492 yes .
C45A C45A 1.636 yes 2_555
C44B C45B 1.622 yes .
C45B C45B 1.625 yes 2_555
C19 H19A 0.990 no .
C19 H19B 0.990 no .
C20 H20A 0.990 no .
C20 H20B 0.990 no .
C21 H21A 0.990 no .
C21 H21B 0.990 no .
C22 H22A 0.980 no .
C22 H22B 0.980 no .
C22 H22C 0.980 no .
C23 H23A 0.990 no .
C23 H23B 0.990 no .
C24 H24A 0.990 no .
C24 H24B 0.990 no .
C25 H25A 0.990 no .
C25 H25B 0.990 no .
C26 H26A 0.980 no .
C26 H26B 0.980 no .
C26 H26C 0.980 no .
C27 H27A 0.990 no .
C27 H27B 0.990 no .
C28 H28A 0.990 no .
C28 H28B 0.990 no .
C29 H29A 0.990 no .
C29 H29B 0.990 no .
C30 H30A 0.980 no .
C30 H30B 0.980 no .
C30 H30C 0.980 no .
C31 H31A 0.990 no .
C31 H31B 0.990 no .
C32 H32A 0.990 no .
C32 H32B 0.990 no .
C33 H33A 0.990 no .
C33 H33B 0.990 no .
C34 H34A 0.980 no .
C34 H34B 0.980 no .
C34 H34C 0.980 no .
C36 H36A 0.990 no .
C36 H36B 0.990 no .
C36 H36C 0.990 no .
C36 H36D 0.990 no .
C37A H37A 0.990 no .
C37A H37B 0.990 no .
C37B H37C 0.990 no .
C37B H37D 0.990 no .
C38A H38A 0.980 no .
C38A H38B 0.980 no .
C38A H38C 0.980 no .
C38B H38D 0.980 no .
C38B H38E 0.980 no .
C38B H38F 0.980 no .
C39 H39A 0.990 no .
C39 H39B 0.990 no .
C40 H40A 0.990 no .
C40 H40B 0.990 no .
C41 H41A 0.990 no .
C41 H41B 0.990 no .
C42 H42A 0.980 no .
C42 H42B 0.980 no .
C42 H42C 0.980 no .
C43 H43A 0.980 no .
C43 H43B 0.980 no .
C43 H43C 0.980 no .
C43 H43D 0.980 no .
C43 H43E 0.980 no .
C43 H43F 0.980 no .
C44A H44A 0.990 no .
C44A H44B 0.990 no .
C45A H45A 0.990 no .
C45A H45B 0.990 no .
C44B H44C 0.990 no .
C44B H44D 0.990 no .
C45B H45C 0.990 no .
C45B H45D 0.990 no .

loop_
_geom_contact_atom_site_label_1
_geom_contact_atom_site_label_2
_geom_contact_distance
_geom_contact_publ_flag
_geom_contact_site_symmetry_2
S2 C6 3.589(6) no .
S2 C13 3.546(6) no .
C1 C19 3.116(12) no .
C2 C20 3.447(13) no .
C2 C21 3.553(13) no .
C3 C21 2.993(17) no .
C3 C24 3.511(18) no .
C4 C20 3.276(16) no .
C5 C24 3.222(12) no .
C6 C23 3.133(9) no .
C6 C24 3.531(10) no .
C7 C27 3.117(14) no .
C8 C28 3.406(14) no .
C10 C28 3.444(9) no .
C11 C32 3.031(13) no .
C12 C31 3.275(13) no .
C12 C32 3.030(15) no .
C13 C35 3.112(9) no .
C14 C36 3.292(17) no .
C15 C40 3.447(9) no .
C16 C36 3.50(2) no .
C17 C40 3.361(11) no .
C18 C39 3.098(13) no .
C19 C22 3.13(3) no .
C19 C23 3.216(18) no .
C20 C23 3.58(2) no .
C23 C26 3.08(2) no .
C27 C31 3.096(8) no .
C35 C38A 3.21(3) no .
C35 C39 3.164(13) no .
C44A C44A 3.5683 no 2_555
C6 C9 3.538(11) no 2_556
C6 C42 3.598(17) no 1_666
C7 C8 3.579(12) no 2_556
C7 C9 3.501(11) no 2_556
C8 C7 3.579(12) no 2_556
C9 C6 3.538(11) no 2_556
C9 C7 3.501(11) no 2_556
C10 C39 3.588(12) no 2_545
C12 C15 3.519(11) no 2_545
C15 C12 3.519(11) no 2_545
C30 C38B 3.60(5) no 1_666
C30 C38B 3.59(7) no 2_546
C38B C30 3.60(5) no 1_444
C38B C30 3.59(7) no 2_546
C39 C10 3.588(12) no 2_545
C42 C6 3.598(17) no 1_444
C1 H19A 2.6893 no .
C1 H21A 3.2663 no .
C1 H22B 3.3629 no .
C1 H39B 3.5054 no 2_555
C2 H19A 2.5911 no .
C2 H19B 3.2072 no .
C2 H21A 2.8922 no .
C3 H20A 3.2917 no .
C3 H20B 2.6559 no .
C3 H21A 2.5822 no .
C3 H23A 2.7483 no .
C3 H23B 3.3283 no .
C3 H24A 3.3817 no .
C4 H19A 3.3606 no .
C4 H19B 2.7811 no .
C4 H20B 3.0291 no .
C4 H21A 3.4220 no .
C4 H24A 2.6883 no .
C4 H24B 2.6304 no .
C5 H23A 3.3296 no .
C5 H23B 2.7118 no .
C5 H24A 3.5874 no .
C5 H24B 2.9447 no .
C6 H23B 2.9157 no .
C6 H24B 2.9580 no .
C7 H27B 2.7850 no .
C7 H28B 3.3839 no .
C8 H27A 3.2384 no .
C8 H27B 2.6014 no .
C8 H28B 3.1999 no .
C9 H28A 2.7662 no .
C9 H28B 2.7142 no .
C9 H31A 2.7812 no .
C9 H31B 2.8000 no .
C10 H27A 2.7031 no .
C10 H27B 3.3257 no .
C10 H28A 3.2584 no .
C10 H32A 2.7453 no .
C10 H32B 2.8009 no .
C11 H31A 3.2034 no .
C11 H31B 3.1891 no .
C11 H32A 2.8995 no .
C11 H32B 2.9860 no .
C12 H32A 2.6869 no .
C12 H32B 2.7386 no .
C13 H32A 3.2611 no .
C13 H32B 3.2759 no .
C13 H36B 3.1811 no .
C13 H36C 3.1081 no .
C14 H36A 3.4863 no .
C14 H36B 3.1567 no .
C14 H36C 3.0448 no .
C14 H36D 3.5006 no .
C15 H39A 2.7072 no .
C15 H39B 3.3234 no .
C15 H40A 3.2472 no .
C15 H36A 2.6296 no .
C15 H36B 2.7993 no .
C15 H36C 2.6934 no .
C15 H36D 2.6149 no .
C16 H40A 2.7232 no .
C16 H40B 2.7060 no .
C16 H36A 3.2635 no .
C16 H36D 3.2345 no .
C17 H39A 3.2444 no .
C17 H39B 2.6178 no .
C17 H40B 3.1518 no .
C18 H19A 3.4463 no 2_555
C18 H22B 3.6000 no 2_555
C18 H39B 2.7681 no .
C18 H40B 3.3348 no .
C19 H21A 2.5152 no .
C19 H21B 3.1925 no .
C19 H22B 2.8090 no .
C19 H23A 2.8283 no .
C20 H22A 2.7634 no .
C20 H22B 2.5507 no .
C20 H22C 3.2434 no .
C20 H23A 3.1677 no .
C20 H24A 3.2357 no .
C21 H19A 2.6284 no .
C21 H19B 3.2015 no .
C22 H19A 2.8358 no .
C22 H20A 2.4522 no .
C22 H20B 3.2633 no .
C22 H40B 3.3771 no 2_555
C22 H41B 3.3590 no 2_555
C22 H42B 3.4826 no 2_555
C23 H19B 3.0108 no .
C23 H20B 2.9669 no .
C23 H25A 3.2965 no .
C23 H25B 2.5826 no .
C23 H26A 2.7774 no .
C23 H26C 3.4317 no .
C24 H20B 3.0516 no .
C24 H26A 2.7386 no .
C24 H26B 3.3901 no .
C24 H26C 2.7206 no .
C25 H23A 2.6575 no .
C25 H23B 2.5966 no .
C26 H23A 3.4421 no .
C26 H23B 2.7081 no .
C26 H24A 3.3667 no .
C26 H24B 2.6956 no .
C26 H29B 3.0110 no .
C27 H29A 2.6836 no .
C27 H29B 2.7331 no .
C27 H31A 3.0002 no .
C27 H31B 3.0014 no .
C28 H30A 3.3445 no .
C28 H30B 2.7728 no .
C28 H30C 2.6759 no .
C28 H31A 3.1807 no .
C29 H26C 3.1305 no .
C29 H27A 2.7329 no .
C29 H27B 2.6801 no .
C30 H28A 2.6786 no .
C30 H28B 2.7281 no .
C31 H27A 2.7821 no .
C31 H28A 3.2095 no .
C31 H33A 2.6720 no .
C31 H33B 2.7746 no .
C32 H34A 2.7831 no .
C32 H34B 3.3630 no .
C32 H34C 2.6809 no .
C33 H31A 2.6663 no .
C33 H31B 2.7265 no .
C34 H32A 2.6743 no .
C34 H32B 2.7761 no .
C34 H37A 3.3153 no .
C34 H37C 3.1118 no .
C35 H37A 2.6191 no .
C35 H37B 3.3771 no .
C35 H37C 2.8590 no .
C35 H37D 2.3410 no .
C35 H38B 2.8491 no .
C35 H39A 2.8293 no .
C35 H40A 3.3652 no .
C36 H38A 3.2421 no .
C36 H38B 2.4548 no .
C36 H38C 2.6754 no .
C36 H38D 3.2746 no .
C36 H38E 2.9506 no .
C36 H38F 2.9550 no .
C36 H40A 3.2267 no .
C37A H34A 3.1247 no .
C37B H34A 3.0949 no .
C38A H36A 2.4987 no .
C38A H36B 3.1549 no .
C38B H36C 3.0657 no .
C38B H36D 2.7646 no .
C39 H41A 2.7042 no .
C39 H41B 2.7223 no .
C39 H36A 3.5349 no .
C39 H36D 3.4796 no .
C40 H22B 3.5340 no 2_555
C40 H42A 3.3330 no .
C40 H42B 2.6664 no .
C40 H42C 2.7381 no .
C40 H36A 3.3005 no .
C40 H36D 3.2510 no .
C41 H22B 3.4762 no 2_555
C41 H39A 2.7233 no .
C41 H39B 2.7062 no .
C42 H40A 2.6684 no .
C42 H40B 2.6869 no .
H19A H20A 2.2248 no .
H19A H20B 2.7545 no .
H19A H21A 2.7779 no .
H19A H21B 3.5533 no .
H19A H22A 3.3986 no .
H19A H22B 2.2378 no .
H19A H22C 3.5637 no .
H19B H20A 2.1987 no .
H19B H20B 2.2161 no .
H19B H21A 3.4340 no .
H19B H22B 3.5746 no .
H19B H23A 2.3872 no .
H20A H21A 2.7379 no .
H20A H21B 2.3299 no .
H20A H22A 2.4476 no .
H20A H22B 2.5281 no .
H20A H22C 3.3937 no .
H20B H21A 2.3515 no .
H20B H21B 2.0999 no .
H20B H22A 3.5158 no .
H20B H22B 3.5109 no .
H20B H23A 2.5642 no .
H20B H24A 2.3530 no .
H21A H22A 2.8960 no .
H21A H22B 2.5171 no .
H21A H22C 2.3416 no .
H21A H24A 3.5761 no .
H21B H22A 2.3483 no .
H21B H22B 2.8981 no .
H21B H22C 2.5084 no .
H21B H24A 3.5559 no .
H22A H41B 3.3235 no 2_555
H22A H42B 3.3306 no 2_555
H22B H39B 3.3333 no 2_555
H22B H40B 2.9605 no 2_555
H22B H41B 2.7810 no 2_555
H22B H42B 3.5353 no 2_555
H22C H40B 2.9203 no 2_555
H22C H41B 3.4574 no 2_555
H22C H42B 3.0272 no 2_555
H23A H24A 2.2990 no .
H23A H24B 2.8204 no .
H23A H25A 3.4775 no .
H23A H25B 2.3957 no .
H23A H26A 3.1315 no .
H23B H24A 2.8200 no .
H23B H24B 2.3424 no .
H23B H25A 3.5352 no .
H23B H25B 2.7510 no .
H23B H26A 2.1453 no .
H23B H26B 3.5635 no .
H23B H26C 3.0658 no .
H24A H25A 2.3641 no .
H24A H25B 2.5010 no .
H24A H26C 3.5514 no .
H24B H25A 2.5141 no .
H24B H25B 2.9188 no .
H24B H26A 2.9357 no .
H24B H26C 2.5063 no .
H25A H26A 2.8016 no .
H25A H26B 2.2772 no .
H25A H26C 2.3074 no .
H25B H26A 2.2935 no .
H25B H26B 2.2908 no .
H25B H26C 2.8020 no .
H26A H29B 3.2790 no .
H26B H29B 3.1198 no .
H26C H27B 3.4284 no .
H26C H28B 3.3038 no .
H26C H29B 2.2425 no .
H26C H30B 3.3194 no .
H27A H28A 2.3401 no .
H27A H28B 2.8506 no .
H27A H29A 2.5213 no .
H27A H29B 3.0596 no .
H27A H31A 2.7508 no .
H27A H31B 2.4037 no .
H27B H28A 2.8505 no .
H27B H28B 2.3837 no .
H27B H29A 2.9003 no .
H27B H29B 2.5179 no .
H28A H29A 2.3669 no .
H28A H29B 2.8385 no .
H28A H30A 3.5425 no .
H28A H30B 3.0376 no .
H28A H30C 2.4622 no .
H28A H31A 2.4982 no .
H28A H31B 3.4447 no .
H28B H29A 2.8385 no .
H28B H29B 2.3263 no .
H28B H30B 2.6208 no .
H28B H30C 2.9645 no .
H29A H30A 2.3016 no .
H29A H30B 2.8438 no .
H29A H30C 2.3952 no .
H29B H30A 2.3778 no .
H29B H30B 2.3172 no .
H29B H30C 2.8457 no .
H31A H32A 2.3671 no .
H31A H32B 2.8332 no .
H31A H33A 2.4261 no .
H31A H33B 3.0086 no .
H31B H32A 2.8339 no .
H31B H32B 2.3181 no .
H31B H33A 2.9417 no .
H31B H33B 2.6004 no .
H32A H33A 2.4204 no .
H32A H33B 2.8625 no .
H32A H34A 3.0147 no .
H32A H34B 3.5483 no .
H32A H34C 2.4490 no .
H32B H33A 2.8624 no .
H32B H33B 2.3365 no .
H32B H34A 2.6689 no .
H32B H34C 3.0168 no .
H32B H37C 3.4153 no .
H32B H36B 3.2037 no .
H32B H36C 3.2713 no .
H33A H34A 2.8307 no .
H33A H34B 2.2844 no .
H33A H34C 2.3813 no .
H33B H34A 2.3001 no .
H33B H34B 2.3638 no .
H33B H34C 2.8327 no .
H34A H37A 2.6360 no .
H34A H37B 2.8342 no .
H34A H37C 2.2027 no .
H34A H37D 3.1333 no .
H34A H38D 3.3574 no .
H34A H36B 3.3152 no .
H34A H36C 3.4595 no .
H34C H37A 3.1658 no .
H34C H37C 3.2870 no .
H37A H38A 2.0372 no .
H37A H38B 2.2242 no .
H37A H38C 2.6555 no .
H37A H36A 2.8866 no .
H37A H36B 2.5777 no .
H37B H38A 2.2062 no .
H37B H38B 2.6592 no .
H37B H38C 2.0518 no .
H37B H36A 2.5810 no .
H37B H36B 2.2869 no .
H37C H38D 2.1376 no .
H37C H38E 2.7229 no .
H37C H38F 2.2117 no .
H37C H36C 1.7970 no .
H37C H36D 2.5102 no .
H37D H38D 2.1300 no .
H37D H38E 2.2201 no .
H37D H38F 2.7221 no .
H37D H36C 2.4823 no .
H37D H36D 2.3614 no .
H38A H36A 3.4630 no .
H38B H39A 3.2887 no .
H38B H40A 3.0552 no .
H38B H41A 3.5117 no .
H38B H36A 2.4700 no .
H38B H36B 3.3878 no .
H38C H40A 3.4572 no .
H38C H36A 2.4661 no .
H38C H36B 3.3489 no .
H38E H36D 2.8524 no .
H38F H36C 3.1629 no .
H38F H36D 2.9894 no .
H39A H40A 2.3665 no .
H39A H40B 2.8617 no .
H39A H41A 2.5307 no .
H39A H41B 3.0212 no .
H39A H36A 3.4921 no .
H39A H36D 3.4225 no .
H39B H40A 2.8616 no .
H39B H40B 2.3806 no .
H39B H41A 2.9667 no .
H39B H41B 2.5318 no .
H40A H41A 2.3519 no .
H40A H41B 2.8381 no .
H40A H42A 3.5746 no .
H40A H42B 2.9034 no .
H40A H42C 2.5379 no .
H40A H36A 2.4331 no .
H40A H36D 2.3849 no .
H40B H41A 2.8382 no .
H40B H41B 2.3373 no .
H40B H42A 3.5517 no .
H40B H42B 2.4791 no .
H40B H42C 3.0412 no .
H41A H42A 2.3857 no .
H41A H42B 2.8594 no .
H41A H42C 2.3428 no .
H41B H42A 2.3305 no .
H41B H42B 2.3989 no .
H41B H42C 2.8583 no .
C43 H45A 2.7812 no .
C43 H45B 2.6496 no .
C43 H45C 2.7382 no .
C43 H45D 2.6773 no .
C44A H45A 2.5625 no 2_555
C44A H45B 2.5624 no 2_555
C45A H44A 2.5395 no 2_555
C45A H44B 2.3734 no 2_555
C45A H43A 3.3035 no .
C45A H43B 2.6210 no .
C45A H43C 2.6896 no .
C44B H45C 2.5688 no 2_555
C44B H45D 2.5687 no 2_555
C45B H44C 2.4924 no 2_555
C45B H44D 2.5623 no 2_555
C45B H43D 3.3443 no .
C45B H43E 2.6555 no .
C45B H43F 2.5649 no .
H44A H45A 2.3327 no .
H44A H45A 2.8981 no 2_555
H44A H45B 2.8725 no .
H44A H45B 2.3641 no 2_555
H44A H43A 2.3736 no .
H44A H43B 2.8484 no .
H44A H43C 2.3306 no .
H44B H45A 2.8673 no .
H44B H45A 2.1914 no 2_555
H44B H45B 2.4284 no .
H44B H45B 2.6696 no 2_555
H44B H43A 2.3223 no .
H44B H43B 2.3828 no .
H44B H43C 2.8477 no .
H44C H45C 2.9932 no .
H44C H45C 2.2900 no 2_555
H44C H45D 2.5377 no .
H44C H45D 2.7862 no 2_555
H44C H43D 2.4415 no .
H44C H43E 2.3738 no .
H44C H43F 2.8879 no .
H44D H45C 2.5004 no .
H44D H45C 2.8818 no 2_555
H44D H45D 2.9945 no .
H44D H45D 2.3642 no 2_555
H44D H43D 2.3839 no .
H44D H43E 2.8887 no .
H44D H43F 2.4306 no .
H45A H45A 3.0111 no 2_555
H45A H45B 2.5372 no 2_555
H45A H43B 3.0488 no .
H45A H43C 2.6480 no .
H45B H45B 3.0111 no 2_555
H45B H43A 3.5388 no .
H45B H43B 2.4286 no .
H45B H43C 2.9575 no .
H45C H45C 3.0118 no 2_555
H45C H45D 2.5353 no 2_555
H45C H43E 3.0592 no .
H45C H43F 2.4652 no .
H45D H45D 3.0117 no 2_555
H45D H43E 2.4933 no .
H45D H43F 2.8454 no .
S1 H27A 3.4051 no 2_556
S1 H31B 3.0697 no 2_556
S1 H33A 3.5520 no 1_565
S1 H34B 3.5870 no 1_565
S1 H42B 3.0317 no 1_666
S1 H44C 3.2200 no .
S1 H45A 3.3636 no .
S1 H43C 3.3081 no .
S2 H27B 3.2517 no 2_556
S2 H39A 3.3143 no 2_545
S3 H21B 3.4610 no 1_444
S3 H26B 3.5995 no 2_556
S3 H32A 3.1542 no 2_545
S3 H34C 3.1895 no 2_545
S3 H44A 2.9376 no 2_555
S3 H45D 3.3145 no 2_555
S3 H43E 3.2614 no 2_555
C1 H22C 3.1511 no 2_666
C1 H31A 3.5013 no 1_565
C1 H33A 2.8314 no 1_565
C2 H22C 3.2435 no 2_666
C2 H31B 3.3220 no 2_556
C2 H33A 3.1575 no 1_565
C2 H33B 3.4074 no 2_556
C3 H31B 3.2713 no 2_556
C3 H32B 3.2681 no 2_556
C3 H33B 3.1458 no 2_556
C4 H31B 3.0395 no 2_556
C4 H32B 3.0408 no 2_556
C5 H31B 2.8905 no 2_556
C5 H42B 2.9827 no 1_666
C5 H42C 3.3675 no 1_666
C6 H27A 3.4652 no 2_556
C6 H31B 3.4972 no 2_556
C6 H42B 3.3102 no 1_666
C6 H42C 3.1123 no 1_666
C7 H27B 3.4497 no 2_556
C7 H42C 3.3900 no 1_666
C8 H27B 3.4406 no 2_556
C8 H39A 3.2985 no 2_545
C9 H39A 3.3193 no 2_545
C9 H39B 3.3865 no 2_545
C10 H23B 3.3729 no 2_556
C10 H39A 3.2497 no 2_545
C10 H39B 3.2059 no 2_545
C11 H23B 3.0174 no 2_556
C11 H39A 3.2187 no 2_545
C12 H23B 2.8605 no 2_556
C12 H26A 3.1224 no 2_556
C13 H23B 3.2867 no 2_556
C13 H26A 3.0784 no 2_556
C14 H26A 3.4865 no 2_556
C14 H32A 3.5979 no 2_545
C16 H32A 3.1905 no 2_545
C17 H21B 3.0711 no 1_444
C17 H31A 3.5936 no 2_545
C17 H32A 2.8303 no 2_545
C18 H21B 3.1602 no 1_444
C18 H22C 3.5037 no 1_444
C18 H31A 3.2674 no 2_545
C18 H32A 3.1704 no 2_545
C18 H33A 3.0503 no 2_545
C19 H30C 3.3217 no 1_565
C19 H32B 3.4593 no 2_556
C19 H33B 3.0952 no 2_556
C19 H34A 3.4286 no 2_556
C20 H25A 3.4325 no 2_667
C20 H26B 3.2892 no 2_667
C20 H30C 3.4203 no 1_565
C20 H38F 3.5103 no 2_556
C21 H22C 3.4702 no 2_666
C21 H26B 3.5695 no 2_667
C21 H40B 3.4326 no 1_666
C22 H21A 3.4706 no 2_666
C22 H30C 3.5864 no 1_565
C22 H43A 3.4288 no 2_666
C22 H43C 3.1353 no 2_666
C22 H43D 3.2167 no 2_666
C22 H43E 3.2816 no 2_666
C23 H32B 2.9559 no 2_556
C23 H36B 3.5023 no 2_556
C23 H36C 3.4918 no 2_556
C24 H25B 3.5139 no 2_667
C24 H36A 3.4116 no 1_666
C24 H36D 3.4505 no 1_666
C25 H20B 3.2260 no 2_667
C25 H24A 3.5946 no 2_667
C25 H25B 3.2983 no 2_667
C25 H38F 3.1481 no 1_666
C25 H36A 3.5632 no 1_666
C26 H20B 3.5653 no 2_667
C26 H38F 3.1701 no 1_666
C26 H43A 3.5138 no 1_556
C27 H34B 3.4518 no 2_546
C28 H34B 3.4700 no 2_546
C28 H39B 3.2546 no 2_545
C28 H41B 3.5096 no 2_545
C29 H34B 3.2135 no 2_546
C29 H38D 3.5597 no 2_546
C29 H44B 3.1703 no 1_556
C29 H43A 3.4997 no 1_556
C29 H43F 3.0771 no 1_556
C30 H20A 3.5610 no 1_545
C30 H30A 3.3361 no 2_657
C30 H37B 3.5954 no 2_546
C30 H38D 3.4308 no 1_666
C30 H38D 2.7579 no 2_546
C30 H38E 3.2409 no 1_666
C30 H38F 3.5292 no 1_666
C30 H38F 3.5936 no 2_546
C30 H43F 3.5502 no 1_556
C31 H33A 3.5853 no 2_546
C31 H33B 3.5261 no 2_546
C31 H39B 3.4126 no 2_545
C32 H19B 3.4580 no 2_556
C33 H19B 3.2619 no 2_556
C33 H31A 3.5689 no 2_546
C33 H31B 3.5183 no 2_546
C33 H33A 3.2123 no 2_546
C33 H33B 3.2337 no 2_546
C34 H19B 3.3234 no 2_556
C34 H29A 2.9857 no 2_546
C36 H23A 3.5500 no 2_556
C36 H25A 3.3188 no 1_444
C37B H19B 3.5750 no 2_556
C37B H25A 3.2760 no 1_444
C38A H30B 3.1932 no 1_444
C38A H42A 2.7622 no 2_434
C38B H20A 3.5734 no 2_556
C38B H25A 3.1265 no 1_444
C38B H26C 3.5118 no 1_444
C38B H30A 2.8038 no 2_546
C38B H30B 2.6899 no 1_444
C38B H30C 3.5273 no 2_546
C39 H28A 3.5283 no 2_545
C39 H31A 3.5678 no 2_545
C41 H28B 3.4923 no 2_545
C41 H41A 3.3792 no 2_434
C41 H42C 3.5306 no 2_434
C42 H38A 3.5039 no 2_434
C42 H38B 3.0607 no 2_434
C42 H41A 3.0567 no 2_434
H19A H28A 3.2156 no 1_565
H19A H30C 2.7974 no 1_565
H19A H33B 2.8948 no 2_556
H19A H34A 3.3975 no 2_556
H19B C32 3.4580 no 2_556
H19B C33 3.2619 no 2_556
H19B C34 3.3234 no 2_556
H19B C37B 3.5750 no 2_556
H19B H30C 3.2410 no 1_565
H19B H32B 2.7762 no 2_556
H19B H33B 2.7586 no 2_556
H19B H34A 2.6033 no 2_556
H19B H37B 3.0898 no 2_556
H19B H37C 2.7072 no 2_556
H19B H38F 3.4140 no 2_556
H19B H36B 3.2616 no 2_556
H19B H36C 3.3727 no 2_556
H20A C30 3.5610 no 1_565
H20A C38B 3.5734 no 2_556
H20A H25A 3.2081 no 2_667
H20A H26B 2.8616 no 2_667
H20A H30C 2.7029 no 1_565
H20A H37B 3.3678 no 2_556
H20A H38F 2.7733 no 2_556
H20A H43A 3.4333 no 2_666
H20B C25 3.2260 no 2_667
H20B C26 3.5653 no 2_667
H20B H25A 2.7310 no 2_667
H20B H25B 2.9985 no 2_667
H20B H26B 2.9586 no 2_667
H20B H38F 3.4353 no 2_556
H21A C22 3.4706 no 2_666
H21A H22C 2.5868 no 2_666
H21A H40B 2.7841 no 1_666
H21B S3 3.4610 no 1_666
H21B C17 3.0711 no 1_666
H21B C18 3.1602 no 1_666
H21B H26B 3.0001 no 2_667
H21B H40B 3.1617 no 1_666
H21B H43A 3.5540 no 2_666
H21B H43E 3.3586 no 2_666
H22A H30C 3.3976 no 1_565
H22A C43 2.7456 no 2_666
H22A H43A 2.4954 no 2_666
H22A H43B 3.0584 no 2_666
H22A H43C 2.2857 no 2_666
H22A H43D 2.2512 no 2_666
H22A H43E 2.4498 no 2_666
H22A H43F 3.1980 no 2_666
H22B H30C 3.0066 no 1_565
H22C C1 3.1511 no 2_666
H22C C2 3.2435 no 2_666
H22C C18 3.5037 no 1_666
H22C C21 3.4702 no 2_666
H22C H21A 2.5868 no 2_666
H22C H22C 3.3126 no 2_666
H22C H43C 3.2300 no 2_666
H22C H43D 3.5684 no 2_666
H22C H43E 3.4560 no 2_666
H23A C36 3.5500 no 2_556
H23A H25A 3.3651 no 2_667
H23A H32B 2.6397 no 2_556
H23A H37C 3.3533 no 2_556
H23A H36B 2.5887 no 2_556
H23A H36C 2.5939 no 2_556
H23B C10 3.3729 no 2_556
H23B C11 3.0174 no 2_556
H23B C12 2.8605 no 2_556
H23B C13 3.2867 no 2_556
H23B H31B 3.5655 no 2_556
H23B H32B 2.7858 no 2_556
H24A C25 3.5946 no 2_667
H24A H25A 3.3936 no 2_667
H24A H25B 2.8703 no 2_667
H24A H40A 3.0913 no 1_666
H24A H40B 3.5694 no 1_666
H24A H36A 2.9361 no 1_666
H24A H36D 2.9794 no 1_666
H24B H38C 3.3986 no 1_666
H24B H40A 3.1697 no 1_666
H24B H42C 3.0221 no 1_666
H24B H36A 3.3260 no 1_666
H24B H36D 3.3426 no 1_666
H25A C20 3.4325 no 2_667
H25A C36 3.3188 no 1_666
H25A C37B 3.2760 no 1_666
H25A C38B 3.1265 no 1_666
H25A H20A 3.2081 no 2_667
H25A H20B 2.7310 no 2_667
H25A H23A 3.3651 no 2_667
H25A H24A 3.3936 no 2_667
H25A H25B 2.9823 no 2_667
H25A H37B 3.1833 no 1_666
H25A H37C 3.4697 no 1_666
H25A H38C 3.2663 no 1_666
H25A H38E 3.4111 no 1_666
H25A H38F 2.3956 no 1_666
H25A H36A 2.8400 no 1_666
H25A H36B 3.1250 no 1_666
H25A H36C 3.1140 no 1_666
H25A H36D 2.9020 no 1_666
H25B C24 3.5139 no 2_667
H25B C25 3.2983 no 2_667
H25B H20B 2.9985 no 2_667
H25B H24A 2.8703 no 2_667
H25B H25A 2.9823 no 2_667
H25B H25B 2.9730 no 2_667
H25B H36A 3.4220 no 2_556
H25B H36B 3.1476 no 2_556
H25B H36C 3.0450 no 2_556
H25B H36D 3.5022 no 2_556
H26A C12 3.1224 no 2_556
H26A C13 3.0784 no 2_556
H26A C14 3.4865 no 2_556
H26B S3 3.5995 no 2_556
H26B C20 3.2892 no 2_667
H26B C21 3.5695 no 2_667
H26B H20A 2.8616 no 2_667
H26B H20B 2.9586 no 2_667
H26B H21B 3.0001 no 2_667
H26B H38F 3.1180 no 1_666
H26B H43A 2.7861 no 1_556
H26B H43E 3.4105 no 1_556
H26B H43F 3.0803 no 1_556
H26C C38B 3.5118 no 1_666
H26C H38C 3.3615 no 1_666
H26C H38E 3.3643 no 1_666
H26C H38F 2.7827 no 1_666
H26C H43A 3.4874 no 1_556
H26C H43F 3.5197 no 1_556
H27A S1 3.4051 no 2_556
H27A C6 3.4652 no 2_556
H27A H34B 2.6493 no 2_546
H27B S2 3.2517 no 2_556
H27B C7 3.4497 no 2_556
H27B C8 3.4406 no 2_556
H28A C39 3.5283 no 2_545
H28A H19A 3.2156 no 1_545
H28A H34B 3.2750 no 2_546
H28A H39B 2.6177 no 2_545
H28A H41B 3.2606 no 2_545
H28B C41 3.4923 no 2_545
H28B H39A 3.5165 no 2_545
H28B H39B 3.0758 no 2_545
H28B H41A 3.2547 no 2_545
H28B H41B 2.8561 no 2_545
H29A C34 2.9857 no 2_546
H29A H34A 2.7935 no 2_546
H29A H34B 2.3367 no 2_546
H29A H34C 3.5308 no 2_546
H29A H38D 3.2813 no 2_546
H29A C44A 3.4578 no 1_556
H29A H44B 2.5945 no 1_556
H29A H44D 3.4745 no 1_556
H29A H45C 3.2098 no 1_556
H29A H43A 3.4016 no 1_556
H29A H43B 3.4730 no 1_556
H29A H43F 2.8387 no 1_556
H29B C43 3.5290 no 1_556
H29B C44A 3.5259 no 1_556
H29B H44B 2.8256 no 1_556
H29B H45C 3.5150 no 1_556
H29B H43A 2.9129 no 1_556
H29B H43F 2.5589 no 1_556
H30A C30 3.3361 no 2_657
H30A C38B 2.8038 no 2_546
H30A H30A 2.8473 no 2_657
H30A H30B 3.0033 no 2_657
H30A H37B 2.9645 no 2_546
H30A H37C 3.5861 no 2_546
H30A H38A 3.2147 no 2_546
H30A H38D 3.4209 no 1_666
H30A H38D 1.9211 no 2_546
H30A H38E 3.3150 no 2_546
H30A H38F 3.5553 no 1_666
H30A H38F 2.9573 no 2_546
H30A H43A 3.1618 no 1_556
H30A H43B 3.2820 no 1_556
H30A H43D 3.3868 no 1_556
H30A H43F 3.0477 no 1_556
H30B C38A 3.1932 no 1_666
H30B C38B 2.6899 no 1_666
H30B H30A 3.0033 no 2_657
H30B H37B 3.5766 no 1_666
H30B H38A 2.8134 no 1_666
H30B H38C 2.6965 no 1_666
H30B H38D 2.6211 no 1_666
H30B H38D 3.4637 no 2_546
H30B H38E 2.2660 no 1_666
H30B H38F 2.7446 no 1_666
H30B H41B 3.3742 no 2_545
H30C C19 3.3217 no 1_545
H30C C20 3.4203 no 1_545
H30C C22 3.5864 no 1_545
H30C C38B 3.5273 no 2_546
H30C H19A 2.7974 no 1_545
H30C H19B 3.2410 no 1_545
H30C H20A 2.7029 no 1_545
H30C H22A 3.3976 no 1_545
H30C H22B 3.0066 no 1_545
H30C H34A 3.5059 no 2_546
H30C H37B 3.3811 no 2_546
H30C H38D 2.8636 no 2_546
H30C H38F 3.3272 no 2_546
H31A C1 3.5013 no 1_545
H31A C17 3.5936 no 2_545
H31A C18 3.2674 no 2_545
H31A C33 3.5689 no 2_546
H31A C39 3.5678 no 2_545
H31A H33A 3.4142 no 2_546
H31A H33B 2.9374 no 2_546
H31A H34B 3.4805 no 2_546
H31A H39B 2.8042 no 2_545
H31B S1 3.0697 no 2_556
H31B C2 3.3220 no 2_556
H31B C3 3.2713 no 2_556
H31B C4 3.0395 no 2_556
H31B C5 2.8905 no 2_556
H31B C6 3.4972 no 2_556
H31B C33 3.5183 no 2_546
H31B H23B 3.5655 no 2_556
H31B H33A 2.9757 no 2_546
H31B H33B 3.2991 no 2_546
H31B H34B 3.2637 no 2_546
H32A S3 3.1542 no 2_545
H32A C14 3.5979 no 2_545
H32A C16 3.1905 no 2_545
H32A C17 2.8303 no 2_545
H32A C18 3.1704 no 2_545
H32B C3 3.2681 no 2_556
H32B C4 3.0408 no 2_556
H32B C19 3.4593 no 2_556
H32B C23 2.9559 no 2_556
H32B H19B 2.7762 no 2_556
H32B H23A 2.6397 no 2_556
H32B H23B 2.7858 no 2_556
H33A S1 3.5520 no 1_545
H33A C1 2.8314 no 1_545
H33A C2 3.1575 no 1_545
H33A C18 3.0503 no 2_545
H33A C31 3.5853 no 2_546
H33A C33 3.2123 no 2_546
H33A H31A 3.4142 no 2_546
H33A H31B 2.9757 no 2_546
H33A H33A 2.9992 no 2_546
H33A H33B 2.5648 no 2_546
H33B C2 3.4074 no 2_556
H33B C3 3.1458 no 2_556
H33B C19 3.0952 no 2_556
H33B C31 3.5261 no 2_546
H33B C33 3.2337 no 2_546
H33B H19A 2.8948 no 2_556
H33B H19B 2.7586 no 2_556
H33B H31A 2.9374 no 2_546
H33B H31B 3.2991 no 2_546
H33B H33A 2.5648 no 2_546
H33B H33B 3.0448 no 2_546
H34A C19 3.4286 no 2_556
H34A H19A 3.3975 no 2_556
H34A H19B 2.6033 no 2_556
H34A H29A 2.7935 no 2_546
H34A H30C 3.5059 no 2_546
H34A H44D 3.5485 no 2_545
H34B S1 3.5870 no 1_545
H34B C27 3.4518 no 2_546
H34B C28 3.4700 no 2_546
H34B C29 3.2135 no 2_546
H34B H27A 2.6493 no 2_546
H34B H28A 3.2750 no 2_546
H34B H29A 2.3367 no 2_546
H34B H31A 3.4805 no 2_546
H34B H31B 3.2637 no 2_546
H34B H44B 3.4781 no 2_545
H34B H45A 3.3182 no 1_545
H34C S3 3.1895 no 2_545
H34C H29A 3.5308 no 2_546
H34C H44D 3.3224 no 2_545
H34C H45A 3.3322 no 1_545
H34C H45B 3.5899 no 2_545
H34C H45D 3.0446 no 1_545
H37B C30 3.5954 no 2_546
H37B H19B 3.0898 no 2_556
H37B H20A 3.3678 no 2_556
H37B H25A 3.1833 no 1_444
H37B H30A 2.9645 no 2_546
H37B H30B 3.5766 no 1_444
H37B H30C 3.3811 no 2_546
H37C H19B 2.7072 no 2_556
H37C H23A 3.3533 no 2_556
H37C H25A 3.4697 no 1_444
H37C H30A 3.5861 no 2_546
H38A C42 3.5039 no 2_434
H38A H30A 3.2147 no 2_546
H38A H30B 2.8134 no 1_444
H38A H41B 3.3341 no 2_434
H38A H42A 2.6924 no 2_434
H38A C43 3.0367 no 2_545
H38B C42 3.0607 no 2_434
H38B H41A 3.5523 no 2_434
H38B H41B 3.5035 no 2_434
H38B H42A 2.1075 no 2_434
H38B H42C 3.5442 no 2_434
H38C H24B 3.3986 no 1_444
H38C H25A 3.2663 no 1_444
H38C H26C 3.3615 no 1_444
H38C H30B 2.6965 no 1_444
H38C H41B 3.4249 no 2_434
H38C H42A 3.1231 no 2_434
H38D C29 3.5597 no 2_546
H38D C30 3.4308 no 1_444
H38D C30 2.7579 no 2_546
H38D H29A 3.2813 no 2_546
H38D H30A 3.4209 no 1_444
H38D H30A 1.9211 no 2_546
H38D H30B 2.6211 no 1_444
H38D H30B 3.4637 no 2_546
H38D H30C 2.8636 no 2_546
H38D C43 3.5846 no 2_545
H38E C30 3.2409 no 1_444
H38E H25A 3.4111 no 1_444
H38E H26C 3.3643 no 1_444
H38E H30A 3.3150 no 2_546
H38E H30B 2.2660 no 1_444
H38E H41B 3.4703 no 2_434
H38E H42A 3.3339 no 2_434
H38F C20 3.5103 no 2_556
H38F C25 3.1481 no 1_444
H38F C26 3.1701 no 1_444
H38F C30 3.5292 no 1_444
H38F C30 3.5936 no 2_546
H38F H19B 3.4140 no 2_556
H38F H20A 2.7733 no 2_556
H38F H20B 3.4353 no 2_556
H38F H25A 2.3956 no 1_444
H38F H26B 3.1180 no 1_444
H38F H26C 2.7827 no 1_444
H38F H30A 3.5553 no 1_444
H38F H30A 2.9573 no 2_546
H38F H30B 2.7446 no 1_444
H38F H30C 3.3272 no 2_546
H39A S2 3.3143 no 2_545
H39A C8 3.2985 no 2_545
H39A C9 3.3193 no 2_545
H39A C10 3.2497 no 2_545
H39A C11 3.2187 no 2_545
H39A H28B 3.5165 no 2_545
H39B C9 3.3865 no 2_545
H39B C10 3.2059 no 2_545
H39B C28 3.2546 no 2_545
H39B C31 3.4126 no 2_545
H39B H28A 2.6177 no 2_545
H39B H28B 3.0758 no 2_545
H39B H31A 2.8042 no 2_545
H40A H24A 3.0913 no 1_444
H40A H24B 3.1697 no 1_444
H40B C21 3.4326 no 1_444
H40B H21A 2.7841 no 1_444
H40B H21B 3.1617 no 1_444
H40B H24A 3.5694 no 1_444
H41A C41 3.3792 no 2_434
H41A C42 3.0567 no 2_434
H41A H28B 3.2547 no 2_545
H41A H38B 3.5523 no 2_434
H41A H41A 2.7726 no 2_434
H41A H42A 2.9435 no 2_434
H41A H42C 2.5564 no 2_434
H41B C28 3.5096 no 2_545
H41B H28A 3.2606 no 2_545
H41B H28B 2.8561 no 2_545
H41B H30B 3.3742 no 2_545
H41B H38A 3.3341 no 2_434
H41B H38B 3.5035 no 2_434
H41B H38C 3.4249 no 2_434
H41B H38E 3.4703 no 2_434
H42A C38A 2.7622 no 2_434
H42A H38A 2.6924 no 2_434
H42A H38B 2.1075 no 2_434
H42A H38C 3.1231 no 2_434
H42A H38E 3.3339 no 2_434
H42A H41A 2.9435 no 2_434
H42A H43D 3.4699 no 1_444
H42B S1 3.0317 no 1_444
H42B C5 2.9827 no 1_444
H42B C6 3.3102 no 1_444
H42B H43C 3.5747 no 1_444
H42B H43D 3.5946 no 1_444
H42C C5 3.3675 no 1_444
H42C C6 3.1123 no 1_444
H42C C7 3.3900 no 1_444
H42C C41 3.5306 no 2_434
H42C H24B 3.0221 no 1_444
H42C H38B 3.5442 no 2_434
H42C H41A 2.5564 no 2_434
C43 H22A 2.7456 no 2_666
C43 H29B 3.5290 no 1_554
C43 H38A 3.0367 no 2_545
C43 H38D 3.5846 no 2_545
C44A H29A 3.4578 no 1_554
C44A H29B 3.5259 no 1_554
H44A S3 2.9376 no 2_555
H44B C29 3.1703 no 1_554
H44B H29A 2.5945 no 1_554
H44B H29B 2.8256 no 1_554
H44B H34B 3.4781 no 2_545
H44C S1 3.2200 no .
H44D H29A 3.4745 no 1_554
H44D H34A 3.5485 no 2_545
H44D H34C 3.3224 no 2_545
H45A S1 3.3636 no .
H45A H34B 3.3182 no 1_565
H45A H34C 3.3322 no 1_565
H45B H34C 3.5899 no 2_545
H45C H29A 3.2098 no 1_554
H45C H29B 3.5150 no 1_554
H45D S3 3.3145 no 2_555
H45D H34C 3.0446 no 1_565
H43A C22 3.4288 no 2_666
H43A C26 3.5138 no 1_554
H43A C29 3.4997 no 1_554
H43A H20A 3.4333 no 2_666
H43A H21B 3.5540 no 2_666
H43A H22A 2.4954 no 2_666
H43A H26B 2.7861 no 1_554
H43A H26C 3.4874 no 1_554
H43A H29A 3.4016 no 1_554
H43A H29B 2.9129 no 1_554
H43A H30A 3.1618 no 1_554
H43B H22A 3.0584 no 2_666
H43B H29A 3.4730 no 1_554
H43B H30A 3.2820 no 1_554
H43C S1 3.3081 no .
H43C C22 3.1353 no 2_666
H43C H22A 2.2857 no 2_666
H43C H22C 3.2300 no 2_666
H43C H42B 3.5747 no 1_666
H43D C22 3.2167 no 2_666
H43D H22A 2.2512 no 2_666
H43D H22C 3.5684 no 2_666
H43D H30A 3.3868 no 1_554
H43D H42A 3.4699 no 1_666
H43D H42B 3.5946 no 1_666
H43E S3 3.2614 no 2_555
H43E C22 3.2816 no 2_666
H43E H21B 3.3586 no 2_666
H43E H22A 2.4498 no 2_666
H43E H22C 3.4560 no 2_666
H43E H26B 3.4105 no 1_554
H43F C29 3.0771 no 1_554
H43F C30 3.5502 no 1_554
H43F H22A 3.1980 no 2_666
H43F H26B 3.0803 no 1_554
H43F H26C 3.5197 no 1_554
H43F H29A 2.8387 no 1_554
H43F H29B 2.5589 no 1_554
H43F H30A 3.0477 no 1_554
H36A C24 3.4116 no 1_444
H36A C25 3.5632 no 1_444
H36A H24A 2.9361 no 1_444
H36A H24B 3.3260 no 1_444
H36A H25A 2.8400 no 1_444
H36A H25B 3.4220 no 2_556
H36B C23 3.5023 no 2_556
H36B H19B 3.2616 no 2_556
H36B H23A 2.5887 no 2_556
H36B H25A 3.1250 no 1_444
H36B H25B 3.1476 no 2_556
H36C C23 3.4918 no 2_556
H36C H19B 3.3727 no 2_556
H36C H23A 2.5939 no 2_556
H36C H25A 3.1140 no 1_444
H36C H25B 3.0450 no 2_556
H36D C24 3.4505 no 1_444
H36D H24A 2.9794 no 1_444
H36D H24B 3.3426 no 1_444
H36D H25A 2.9020 no 1_444
H36D H25B 3.5022 no 2_556

loop_
_geom_torsion_atom_site_label_1
_geom_torsion_atom_site_label_2
_geom_torsion_atom_site_label_3
_geom_torsion_atom_site_label_4
_geom_torsion
_geom_torsion_publ_flag
_geom_torsion_site_symmetry_3
_geom_torsion_site_symmetry_4
C2 S1 C5 C4 4.0(6) no . .
C2 S1 C5 C6 -179.1(6) no . .
C5 S1 C2 C1 -177.9(7) no . .
C5 S1 C2 C3 -4.6(6) no . .
C8 S2 C11 C10 -0.6(5) no . .
C8 S2 C11 C12 178.1(5) no . .
C11 S2 C8 C7 179.6(5) no . .
C11 S2 C8 C9 -1.1(5) no . .
C14 S3 C17 C16 0.2(6) no . .
C14 S3 C17 C18 -176.7(6) no . .
C17 S3 C14 C13 178.5(6) no . .
C17 S3 C14 C15 -0.4(6) no . .
S1 C2 C3 C4 4.1(11) no . .
S1 C2 C3 C19 -174.5(6) no . .
C1 C2 C3 C4 176.3(9) no . .
C1 C2 C3 C19 -2.3(16) no . .
C2 C3 C4 C5 -1.0(12) no . .
C2 C3 C4 C23 -177.5(8) no . .
C2 C3 C19 C20 -106.5(11) no . .
C4 C3 C19 C20 75.1(14) no . .
C19 C3 C4 C5 177.5(9) no . .
C19 C3 C4 C23 1.0(16) no . .
C3 C4 C5 S1 -2.5(11) no . .
C3 C4 C5 C6 -178.7(8) no . .
C3 C4 C23 C24 -104.2(11) no . .
C5 C4 C23 C24 79.6(11) no . .
C23 C4 C5 S1 174.3(7) no . .
C23 C4 C5 C6 -2.0(15) no . .
S2 C8 C9 C10 2.5(8) no . .
S2 C8 C9 C27 -177.3(5) no . .
C7 C8 C9 C10 -178.4(7) no . .
C7 C8 C9 C27 1.8(13) no . .
C8 C9 C10 C11 -2.9(9) no . .
C8 C9 C10 C31 177.0(6) no . .
C8 C9 C27 C28 -92.4(9) no . .
C10 C9 C27 C28 87.8(9) no . .
C27 C9 C10 C11 176.9(7) no . .
C27 C9 C10 C31 -3.2(12) no . .
C9 C10 C11 S2 2.0(9) no . .
C9 C10 C11 C12 -176.3(7) no . .
C9 C10 C31 C32 -178.4(6) no . .
C11 C10 C31 C32 1.4(12) no . .
C31 C10 C11 S2 -177.9(7) no . .
C31 C10 C11 C12 3.8(14) no . .
S3 C14 C15 C16 0.5(9) no . .
S3 C14 C15 C35 179.4(5) no . .
C13 C14 C15 C16 -178.1(8) no . .
C13 C14 C15 C35 0.8(14) no . .
C14 C15 C16 C17 -0.4(10) no . .
C14 C15 C16 C39 -179.9(7) no . .
C14 C15 C35 C36 83.6(8) no . .
C16 C15 C35 C36 -97.6(9) no . .
C35 C15 C16 C17 -179.2(7) no . .
C35 C15 C16 C39 1.2(12) no . .
C15 C16 C17 S3 0.1(9) no . .
C15 C16 C17 C18 176.4(7) no . .
C15 C16 C39 C40 90.0(9) no . .
C17 C16 C39 C40 -89.5(10) no . .
C39 C16 C17 S3 179.7(6) no . .
C39 C16 C17 C18 -4.0(14) no . .
C3 C19 C20 C21 59.8(19) no . .
C19 C20 C21 C22 79.3(14) no . .
C4 C23 C24 C25 -176.2(7) no . .
C23 C24 C25 C26 72.6(12) no . .
C9 C27 C28 C29 176.2(7) no . .
C27 C28 C29 C30 176.5(8) no . .
C10 C31 C32 C33 175.8(6) no . .
C31 C32 C33 C34 -172.7(7) no . .
C15 C35 C36 C37A 168.1(6) no . .
C15 C35 C36 C37B 174.6(7) no . .
C35 C36 C37A C38A -87(3) no . .
C35 C36 C37B C38B -138(11) no . .
C16 C39 C40 C41 178.8(8) no . .
C39 C40 C41 C42 178.7(9) no . .
C44A C43 C44B C45B -6.6 no . .
C44B C43 C44A C45A 16.6 no . .
C43 C44A C45A C45A -171.0 no . 2_555
C44A C45A C45A C44A 180.0 no 2_555 2_555
C43 C44B C45B C45B -176.1 no . 2_555
C44B C45B C45B C44B 180.0 no 2_555 2_555
